data_2106929
loop_
_publ_author_name
'Demartin, F.'
'Diella, V.'
'Donzelli, S.'
'Gramaccioli, C.M.'
'Pilati, T.'

_publ_section_title
;
 The importance of accurate crystal structure determination of uranium
 minerals. I. Phosphuranylite K Ca (H3 O)3 (U O2)7 (P O4)4 O4.8 H2O
;
_journal_name_full 'Acta Crystallographica B (39,1983-)'
_journal_page_first 439
_journal_page_last 446
_journal_volume 47
_journal_year 1991
_chemical_formula_sum 'Ca H25 K O45 P4 U7'
_chemical_name_systematic 'K Ca (H3 O)3 (U O2)7 (P O4)4 O4 (H2 O)8'
_space_group_IT_number 63
_symmetry_space_group_name_Hall '-C 2c 2'
_symmetry_space_group_name_H-M 'C m c m'
_cell_angle_alpha 90
_cell_angle_beta 90
_cell_angle_gamma 90
_cell_formula_units_Z 4
_cell_length_a 15.778
_cell_length_b 13.769
_cell_length_c 17.33
_cell_volume 3764.895
_citation_journal_id_ASTM ASBSDK
_cod_data_source_file Demartin_ASBSDK_1991_1573.cif
_cod_data_source_block H25Ca1K1O45P4U7
_cod_original_formula_sum 'H25 Ca1 K1 O45 P4 U7'
_cod_database_code 2106929

loop_
_symmetry_equiv_pos_as_xyz
x,y,z
-x,-y,z+1/2
x,-y,-z
-x,y,-z+1/2
-x,-y,-z
x,y,-z-1/2
-x,y,z
x,-y,z-1/2
x+1/2,y+1/2,z
-x+1/2,-y+1/2,z+1/2
x+1/2,-y+1/2,-z
-x+1/2,y+1/2,-z+1/2
-x+1/2,-y+1/2,-z
x+1/2,y+1/2,-z-1/2
-x+1/2,y+1/2,z
x+1/2,-y+1/2,z-1/2

loop_
_atom_site_label
_atom_site_type_symbol
_atom_site_fract_x
_atom_site_fract_y
_atom_site_fract_z
_atom_site_occupancy
_atom_site_U_iso_or_equiv
U3 U+6 0 0.5 0.5 1 0.0
K1 K+1 0 0.428 0.75 1 0.0
O1 O-2 0.136 0.917 0.6349 1 0.0
O10 O-2 0.269 0.957 0.75 1 0.0
O8 O-2 0.208 0.536 0.6164 1 0.0
O2 O-2 0.35 0.826 0.644 1 0.0
U1 U+6 0.24383 0.87253 0.64033 1 0.0
P1 P+5 0.1904 0.6225 0.5609 1 0.0
O9 O-2 0.253 0.625 0.4955 1 0.0
O7 O-2 0.194 0.711 0.6138 1 0.0
O17 O-2 0 0.79 0.75 1 0.0
O5 O-2 0 0.542 0.403 1 0.0
O13 O-2 0 0.243 0.581 1 0.0
O15 O-2 0 0.229 0.75 1 0.0
O12 O-2 0 0.783 0.576 1 0.0
O16 O-2 0 0.007 0.781 0.5 0.0
Ca1 Ca+2 0 0.966 0.581 0.5 0.0
U2 U+6 0.2115 0.61603 0.75 1 0.0
O14 O-2 0.089 0.906 0.45 1 0.0
O11 O-2 0.2 0.785 0.75 1 0.0
O3 O-2 0.323 0.631 0.75 1 0.0
O6 O-2 0.098 0.613 0.528 1 0.0
O4 O-2 0.098 0.605 0.75 1 0.0
